data_7055639
loop_
_publ_author_name
'Trzybi\'nski, Damian'
'Zadykowicz, Beata'
'Wera, Micha\/l'
'Serdiuk, Illia E.'
'Sieradzan, Andrzej'
'Sikorski, Artur'
'Storoniak, Piotr'
'Krzymi\'nski, Karol'

_publ_section_title
;
 Structure, formation, thermodynamics and interactions in
 9-carboxy-10-methylacridinium-based molecular systems
;
_journal_issue 9
_journal_name_full 'New J. Chem.'
_journal_page_first 7359
_journal_paper_doi 10.1039/C6NJ00725B
_journal_volume 40
_journal_year 2016
_chemical_formula_moiety 'C15 H12 N O2, Cl, 2(H2 O)'
_chemical_formula_sum 'C15 H16 Cl N O4'
_chemical_formula_weight 309.74
_chemical_name_systematic '9-Carboxy-10-methylacridinium chloride dihydrate'
_space_group_IT_number 14
_symmetry_cell_setting monoclinic
_symmetry_space_group_name_Hall '-P 2yn'
_symmetry_space_group_name_H-M 'P 1 21/n 1'
_atom_sites_solution_hydrogens geom
_atom_sites_solution_primary direct
_atom_sites_solution_secondary difmap
_audit_creation_method SHELXL-97
_audit_update_record
;
2014-01-14 deposited with the CCDC.
2016-06-16 downloaded from the CCDC.
;
_cell_angle_alpha 90.00
_cell_angle_beta 93.583(5)
_cell_angle_gamma 90.00
_cell_formula_units_Z 4
_cell_length_a 9.2602(6)
_cell_length_b 7.3075(4)
_cell_length_c 22.2069(12)
_cell_measurement_reflns_used 1780
_cell_measurement_temperature 295(2)
_cell_measurement_theta_max 29.0776
_cell_measurement_theta_min 3.3327
_cell_volume 1499.78(15)
_computing_cell_refinement 'CrysAlis RED,Version 1.171.32.15 (Oxford Diffraction Ltd., 2008)'
_computing_data_collection 'CrysAlis CCD,Version 1.171.32.15 (Oxford Diffraction Ltd., 2008)'
_computing_data_reduction 'CrysAlis RED,Version 1.171.32.15 (Oxford Diffraction Ltd., 2008)'
_computing_molecular_graphics 'ORTEP-3 (Farrugia, 1997)'
_computing_publication_material 'SHELXL-97 and PLATON (Spek, 2009)'
_computing_structure_refinement 'SHELXL-97 (Sheldrick, 2008)'
_computing_structure_solution 'SHELXS-97 (Sheldrick, 2008)'
_diffrn_ambient_temperature 295(2)
_diffrn_detector_area_resol_mean 10.4002
_diffrn_measured_fraction_theta_full 0.998
_diffrn_measured_fraction_theta_max 0.998
_diffrn_measurement_device_type 'Oxford Diffraction Ruby CCD'
_diffrn_measurement_method \w
_diffrn_radiation_monochromator graphite
_diffrn_radiation_source 'fine-focus sealed tube'
_diffrn_radiation_type MoK\a
_diffrn_radiation_wavelength 0.71073
_diffrn_reflns_av_R_equivalents 0.0827
_diffrn_reflns_av_sigmaI/netI 0.0720
_diffrn_reflns_limit_h_max 10
_diffrn_reflns_limit_h_min -11
_diffrn_reflns_limit_k_max 7
_diffrn_reflns_limit_k_min -8
_diffrn_reflns_limit_l_max 26
_diffrn_reflns_limit_l_min -21
_diffrn_reflns_number 9482
_diffrn_reflns_theta_full 25.05
_diffrn_reflns_theta_max 25.05
_diffrn_reflns_theta_min 3.34
_exptl_absorpt_coefficient_mu 0.269
_exptl_absorpt_correction_T_max 1.00000
_exptl_absorpt_correction_T_min 0.46268
_exptl_absorpt_correction_type multi-scan
_exptl_absorpt_process_details
;
CrysAlisPro, Agilent Technologies,
Version 1.171.36.24 (release 03-12-2012 CrysAlis171 .NET)
(compiled Dec  3 2012,18:21:49)
Empirical absorption correction using spherical harmonics,
implemented in SCALE3 ABSPACK scaling algorithm.
;
_exptl_crystal_colour light-orange
_exptl_crystal_density_diffrn 1.372
_exptl_crystal_density_method 'not measured'
_exptl_crystal_description prism
_exptl_crystal_F_000 648
_exptl_crystal_size_max 0.35
_exptl_crystal_size_mid 0.20
_exptl_crystal_size_min 0.05
_refine_diff_density_max 0.217
_refine_diff_density_min -0.169
_refine_diff_density_rms 0.042
_refine_ls_extinction_method none
_refine_ls_goodness_of_fit_ref 0.981
_refine_ls_hydrogen_treatment mixed
_refine_ls_matrix_type full
_refine_ls_number_parameters 203
_refine_ls_number_reflns 2644
_refine_ls_number_restraints 6
_refine_ls_restrained_S_all 0.979
_refine_ls_R_factor_all 0.1125
_refine_ls_R_factor_gt 0.0538
_refine_ls_shift/su_max 0.000
_refine_ls_shift/su_mean 0.000
_refine_ls_structure_factor_coef Fsqd
_refine_ls_weighting_details 'calc w=1/[\s^2^(Fo^2^)+(0.0589P)^2^+0.0000P] where P=(Fo^2^+2Fc^2^)/3'
_refine_ls_weighting_scheme calc
_refine_ls_wR_factor_gt 0.1196
_refine_ls_wR_factor_ref 0.1512
_reflns_number_gt 1440
_reflns_number_total 2644
_reflns_threshold_expression >2sigma(I)
_cod_data_source_file c6nj00725b2.cif
_cod_data_source_block Global
_cod_depositor_comments
;
The following automatic conversions were performed:
'__exptl_crystal_density_diffrn' tag replaced with
'_exptl_crystal_density_diffrn' tag.

Automatic conversion script
Id: cif_correct_tags 4268 2015-11-12 08:31:59Z antanas 

The following automatic conversions were performed:

'_symmetry_cell_setting' value 'Monoclinic' changed to 'monoclinic'
according to
/usr/data/users/saulius/crontab/automatic-downloads/rss-feeds/RSC/lib/dictionaries/cif_core.dic
dictionary named 'cif_core.dic' version 2.4.2 from 2011-04-26.

Automatic conversion script
Id: cif_fix_values 4268 2015-11-12 08:31:59Z antanas 

 Adding full bibliography for 7055639--7055641.cif.
;
_cod_original_sg_symbol_H-M 'P 21/n'
_cod_database_code 7055639

loop_
_symmetry_equiv_pos_as_xyz
'x, y, z'
'-x+1/2, y+1/2, -z+1/2'
'-x, -y, -z'
'x-1/2, -y-1/2, z-1/2'

loop_
_atom_site_label
_atom_site_type_symbol
_atom_site_fract_x
_atom_site_fract_y
_atom_site_fract_z
_atom_site_U_iso_or_equiv
_atom_site_adp_type
_atom_site_occupancy
_atom_site_symmetry_multiplicity
_atom_site_calc_flag
_atom_site_refinement_flags
C1 C 0.3552(4) 0.2015(5) 0.43382(16) 0.0647(9) Uani 1 1 d .
H1 H 0.4298 0.1754 0.4625 0.078 Uiso 1 1 calc R
O1W O 0.5138(3) 0.2664(3) 0.67465(10) 0.0716(7) Uani 1 1 d D
H2W H 0.488(4) 0.169(3) 0.6920(16) 0.107 Uiso 1 1 d D
H1W H 0.505(4) 0.357(3) 0.6986(14) 0.107 Uiso 1 1 d D
Cl1 Cl 0.43028(11) 0.57601(12) 0.75714(4) 0.0812(4) Uani 1 1 d .
C2 C 0.3840(4) 0.2177(5) 0.37554(18) 0.0782(11) Uani 1 1 d .
H2 H 0.4780 0.2006 0.3642 0.094 Uiso 1 1 calc R
O2W O 0.4015(3) -0.0021(4) 0.73821(13) 0.0843(8) Uani 1 1 d D
H4W H 0.420(4) -0.113(3) 0.747(2) 0.126 Uiso 1 1 d D
H3W H 0.311(2) 0.016(6) 0.740(2) 0.126 Uiso 1 1 d D
C3 C 0.2743(4) 0.2599(5) 0.33201(17) 0.0797(11) Uani 1 1 d .
H3 H 0.2970 0.2733 0.2920 0.096 Uiso 1 1 calc R
C4 C 0.1340(4) 0.2822(5) 0.34642(16) 0.0695(10) Uani 1 1 d .
H4 H 0.0621 0.3089 0.3166 0.083 Uiso 1 1 calc R
C5 C -0.2162(4) 0.3077(4) 0.50037(16) 0.0596(9) Uani 1 1 d .
H5 H -0.2890 0.3403 0.4716 0.072 Uiso 1 1 calc R
C6 C -0.2458(4) 0.2912(5) 0.55899(17) 0.0687(10) Uani 1 1 d .
H6 H -0.3397 0.3131 0.5698 0.082 Uiso 1 1 calc R
C7 C -0.1413(5) 0.2428(5) 0.60370(17) 0.0706(10) Uani 1 1 d .
H7 H -0.1665 0.2291 0.6433 0.085 Uiso 1 1 calc R
C8 C -0.0017(4) 0.2153(4) 0.58956(15) 0.0611(9) Uani 1 1 d .
H8 H 0.0689 0.1852 0.6196 0.073 Uiso 1 1 calc R
C9 C 0.1778(4) 0.2114(4) 0.51215(14) 0.0528(8) Uani 1 1 d .
N10 N -0.0401(3) 0.2859(3) 0.42378(11) 0.0517(7) Uani 1 1 d .
C11 C 0.2115(4) 0.2237(4) 0.45205(14) 0.0534(8) Uani 1 1 d .
C12 C 0.0995(4) 0.2640(4) 0.40744(14) 0.0516(8) Uani 1 1 d .
C13 C 0.0352(4) 0.2332(4) 0.52842(14) 0.0513(8) Uani 1 1 d .
C14 C -0.0738(4) 0.2752(4) 0.48287(14) 0.0504(8) Uani 1 1 d .
C15 C 0.2962(4) 0.1721(5) 0.56061(14) 0.0597(9) Uani 1 1 d .
O16 O 0.3545(2) 0.3192(3) 0.58286(10) 0.0731(7) Uani 1 1 d .
H16 H 0.3973 0.2960 0.6154 0.110 Uiso 1 1 calc R
O17 O 0.3276(3) 0.0183(3) 0.57508(11) 0.0931(9) Uani 1 1 d .
C18 C -0.1541(4) 0.3199(5) 0.37538(15) 0.0683(10) Uani 1 1 d .
H18A H -0.2470 0.3210 0.3923 0.103 Uiso 1 1 calc R
H18B H -0.1518 0.2248 0.3456 0.103 Uiso 1 1 calc R
H18C H -0.1373 0.4360 0.3568 0.103 Uiso 1 1 calc R

loop_
_atom_site_aniso_label
_atom_site_aniso_U_11
_atom_site_aniso_U_22
_atom_site_aniso_U_33
_atom_site_aniso_U_23
_atom_site_aniso_U_13
_atom_site_aniso_U_12
C1 0.055(2) 0.073(2) 0.066(2) 0.0012(18) 0.0006(17) 0.0063(18)
O1W 0.0774(18) 0.0719(16) 0.0649(16) -0.0050(12) -0.0001(13) -0.0007(15)
Cl1 0.0937(8) 0.0694(6) 0.0813(7) -0.0051(5) 0.0122(5) -0.0018(5)
C2 0.059(3) 0.105(3) 0.072(3) -0.002(2) 0.012(2) 0.009(2)
O2W 0.090(2) 0.0701(16) 0.0937(19) 0.0013(15) 0.0149(16) 0.0001(15)
C3 0.071(3) 0.110(3) 0.059(2) 0.001(2) 0.015(2) 0.000(2)
C4 0.069(3) 0.081(3) 0.059(2) 0.0020(18) -0.0006(18) 0.000(2)
C5 0.058(2) 0.056(2) 0.065(2) -0.0026(16) 0.0061(17) -0.0002(17)
C6 0.063(3) 0.068(2) 0.077(3) -0.0025(19) 0.014(2) -0.0029(19)
C7 0.082(3) 0.071(2) 0.060(2) -0.0022(18) 0.021(2) -0.003(2)
C8 0.072(3) 0.0534(19) 0.057(2) 0.0035(16) 0.0031(18) -0.0026(18)
C9 0.060(2) 0.0387(17) 0.058(2) 0.0002(14) -0.0032(17) 0.0006(15)
N10 0.0520(18) 0.0473(15) 0.0555(17) 0.0009(12) 0.0012(13) 0.0001(12)
C11 0.058(2) 0.0501(18) 0.052(2) -0.0023(15) 0.0051(17) 0.0027(15)
C12 0.057(2) 0.0466(17) 0.051(2) -0.0003(14) 0.0039(17) -0.0011(15)
C13 0.057(2) 0.0416(17) 0.055(2) 0.0029(14) 0.0046(17) 0.0014(15)
C14 0.055(2) 0.0408(17) 0.056(2) -0.0005(14) 0.0062(17) -0.0044(15)
C15 0.064(2) 0.059(2) 0.057(2) -0.0024(17) 0.0043(17) 0.006(2)
O16 0.0840(18) 0.0626(15) 0.0698(15) 0.0006(12) -0.0188(13) -0.0036(13)
O17 0.118(2) 0.0580(16) 0.098(2) 0.0017(14) -0.0361(16) 0.0162(16)
C18 0.058(2) 0.083(2) 0.064(2) 0.0052(19) -0.0011(17) 0.0049(19)

loop_
_atom_type_symbol
_atom_type_description
_atom_type_scat_dispersion_real
_atom_type_scat_dispersion_imag
_atom_type_scat_source
C C 0.0033 0.0016 'International Tables Vol C Tables 4.2.6.8 and 6.1.1.4'
H H 0.0000 0.0000 'International Tables Vol C Tables 4.2.6.8 and 6.1.1.4'
Cl Cl 0.1484 0.1585 'International Tables Vol C Tables 4.2.6.8 and 6.1.1.4'
N N 0.0061 0.0033 'International Tables Vol C Tables 4.2.6.8 and 6.1.1.4'
O O 0.0106 0.0060 'International Tables Vol C Tables 4.2.6.8 and 6.1.1.4'

loop_
_geom_angle_atom_site_label_1
_geom_angle_atom_site_label_2
_geom_angle_atom_site_label_3
_geom_angle
C2 C1 C11 120.6(3)
C2 C1 H1 119.7
C11 C1 H1 119.7
H2W O1W H1W 109(3)
C1 C2 C3 120.5(4)
C1 C2 H2 119.7
C3 C2 H2 119.7
H4W O2W H3W 108(3)
C4 C3 C2 121.8(4)
C4 C3 H3 119.1
C2 C3 H3 119.1
C3 C4 C12 119.1(3)
C3 C4 H4 120.4
C12 C4 H4 120.4
C6 C5 C14 119.8(3)
C6 C5 H5 120.1
C14 C5 H5 120.1
C5 C6 C7 122.5(3)
C5 C6 H6 118.8
C7 C6 H6 118.8
C8 C7 C6 120.1(3)
C8 C7 H7 120.0
C6 C7 H7 120.0
C7 C8 C13 119.5(3)
C7 C8 H8 120.3
C13 C8 H8 120.3
C11 C9 C13 120.8(3)
C11 C9 C15 119.8(3)
C13 C9 C15 119.4(3)
C14 N10 C12 121.4(3)
C14 N10 C18 120.7(3)
C12 N10 C18 117.9(3)
C9 C11 C12 119.0(3)
C9 C11 C1 122.3(3)
C12 C11 C1 118.7(3)
N10 C12 C4 120.9(3)
N10 C12 C11 119.9(3)
C4 C12 C11 119.2(3)
C9 C13 C14 118.8(3)
C9 C13 C8 121.4(3)
C14 C13 C8 119.8(3)
N10 C14 C13 120.1(3)
N10 C14 C5 121.6(3)
C13 C14 C5 118.3(3)
O17 C15 O16 126.2(3)
O17 C15 C9 121.4(3)
O16 C15 C9 112.4(3)
C15 O16 H16 109.5
N10 C18 H18A 109.5
N10 C18 H18B 109.5
H18A C18 H18B 109.5
N10 C18 H18C 109.5
H18A C18 H18C 109.5
H18B C18 H18C 109.5

loop_
_geom_bond_atom_site_label_1
_geom_bond_atom_site_label_2
_geom_bond_distance
C1 C2 1.343(5)
C1 C11 1.424(4)
C1 H1 0.9300
O1W H2W 0.851(18)
O1W H1W 0.853(18)
C2 C3 1.393(5)
C2 H2 0.9300
O2W H4W 0.851(18)
O2W H3W 0.851(18)
C3 C4 1.367(5)
C3 H3 0.9300
C4 C12 1.418(4)
C4 H4 0.9300
C5 C6 1.352(5)
C5 C14 1.418(4)
C5 H5 0.9300
C6 C7 1.389(5)
C6 H6 0.9300
C7 C8 1.364(5)
C7 H7 0.9300
C8 C13 1.427(4)
C8 H8 0.9300
C9 C11 1.393(4)
C9 C13 1.400(4)
C9 C15 1.515(5)
N10 C14 1.370(4)
N10 C12 1.374(4)
N10 C18 1.479(4)
C11 C12 1.419(4)
C13 C14 1.417(4)
C15 O17 1.199(4)
C15 O16 1.288(4)
O16 H16 0.8200
C18 H18A 0.9600
C18 H18B 0.9600
C18 H18C 0.9600

loop_
_geom_torsion_atom_site_label_1
_geom_torsion_atom_site_label_2
_geom_torsion_atom_site_label_3
_geom_torsion_atom_site_label_4
_geom_torsion
C11 C1 C2 C3 1.2(6)
C1 C2 C3 C4 -1.5(6)
C2 C3 C4 C12 0.8(6)
C14 C5 C6 C7 -0.1(5)
C5 C6 C7 C8 2.0(5)
C6 C7 C8 C13 -1.2(5)
C13 C9 C11 C12 1.8(4)
C15 C9 C11 C12 -178.8(3)
C13 C9 C11 C1 -179.7(3)
C15 C9 C11 C1 -0.3(4)
C2 C1 C11 C9 -178.8(3)
C2 C1 C11 C12 -0.2(5)
C14 N10 C12 C4 -177.6(3)
C18 N10 C12 C4 3.0(4)
C14 N10 C12 C11 2.0(4)
C18 N10 C12 C11 -177.4(3)
C3 C4 C12 N10 179.8(3)
C3 C4 C12 C11 0.2(5)
C9 C11 C12 N10 -1.5(4)
C1 C11 C12 N10 179.9(3)
C9 C11 C12 C4 178.1(3)
C1 C11 C12 C4 -0.5(4)
C11 C9 C13 C14 -2.4(4)
C15 C9 C13 C14 178.2(3)
C11 C9 C13 C8 178.1(3)
C15 C9 C13 C8 -1.3(4)
C7 C8 C13 C9 178.1(3)
C7 C8 C13 C14 -1.4(4)
C12 N10 C14 C13 -2.6(4)
C18 N10 C14 C13 176.7(3)
C12 N10 C14 C5 176.4(3)
C18 N10 C14 C5 -4.2(4)
C9 C13 C14 N10 2.8(4)
C8 C13 C14 N10 -177.6(2)
C9 C13 C14 C5 -176.3(3)
C8 C13 C14 C5 3.2(4)
C6 C5 C14 N10 178.4(3)
C6 C5 C14 C13 -2.5(4)
C11 C9 C15 O17 -89.5(4)
C13 C9 C15 O17 89.9(4)
C11 C9 C15 O16 90.7(3)
C13 C9 C15 O16 -89.9(3)
